data_4060752
loop_
_publ_author_name
'Masako Terada'
'Munetaka Akita'

_publ_section_title
;
 Formal Hydrogenation of a Permetalated Ethene, (\m4-C\\db
 C)Fe2Ru2(\h5-C5Me5)2(CO)8(dppm), via Successive Protonation-Hydride
 Reduction Leading to C2Hn Cluster Compounds
;
_journal_name_full Organometallics
_journal_page_first 355
_journal_page_last 364
_journal_paper_doi 10.1021/om020722u
_journal_volume 22
_journal_year 2003
_chemical_formula_moiety 'C48 H41 Cl4 Co Fe O9 P2 Ru2 '
_chemical_formula_sum 'C48 H41 Cl4 Co Fe O9 P2 Ru2'
_chemical_formula_weight 1282.53
_space_group_IT_number 14
_symmetry_cell_setting monoclinic
_symmetry_Int_Tables_number 14
_symmetry_space_group_name_Hall '-P 2ybc'
_symmetry_space_group_name_H-M 'P 1 21/c 1'
_cell_angle_alpha 90
_cell_angle_beta 92.419(2)
_cell_angle_gamma 90
_cell_formula_units_Z 4
_cell_length_a 11.4541(3)
_cell_length_b 19.4961(6)
_cell_length_c 22.7347(6)
_cell_measurement_reflns_used 33863
_cell_measurement_temperature 213
_cell_measurement_theta_max 27.5
_cell_measurement_theta_min 2.1
_cell_volume 5072.4(2)
_computing_cell_refinement PROCESS-AUTO
_computing_data_collection PROCESS-AUTO
_computing_data_reduction 'teXsan Ver. 1.11'
_computing_publication_material 'teXsan Ver. 1.11'
_computing_structure_refinement SHELXL97
_computing_structure_solution SHELXS86
_diffrn_detector_area_resol_mean 10.00
_diffrn_measurement_device_type 'Rigaku RAXIS-IV Imaging Plate'
_diffrn_measurement_method \w
_diffrn_radiation_type 'Mo K\a'
_diffrn_radiation_wavelength 0.7107
_diffrn_reflns_av_R_equivalents 0.000
_diffrn_reflns_limit_h_max 14
_diffrn_reflns_limit_h_min 0
_diffrn_reflns_limit_k_max 25
_diffrn_reflns_limit_k_min 0
_diffrn_reflns_limit_l_max 29
_diffrn_reflns_limit_l_min -29
_diffrn_reflns_number 37802
_diffrn_reflns_theta_max 27.48
_exptl_absorpt_coefficient_mu 1.512
_exptl_absorpt_correction_T_max 0.860
_exptl_absorpt_correction_T_min 0.758
_exptl_absorpt_correction_type multi-scan
_exptl_absorpt_process_details '(Higashi, 1995)'
_exptl_crystal_colour orange
_exptl_crystal_density_diffrn 1.679
_exptl_crystal_density_method 'not measured'
_exptl_crystal_description needle
_exptl_crystal_size_max 0.250
_exptl_crystal_size_mid 0.050
_exptl_crystal_size_min 0.050
_refine_diff_density_max 1.23
_refine_diff_density_min -1.27
_refine_ls_extinction_coef 0.0000
_refine_ls_extinction_expression Fc^*^=kFc[1+0.001xFc^2^\l^3^/sin(2\q)]^-1/4^
_refine_ls_extinction_method SHELXL
_refine_ls_goodness_of_fit_ref 0.789
_refine_ls_hydrogen_treatment noref
_refine_ls_number_parameters 609
_refine_ls_number_reflns 8651
_refine_ls_R_factor_gt 0.0413
_refine_ls_shift/su_max 0.0510
_refine_ls_structure_factor_coef Fsqd
_refine_ls_weighting_details 'w = 1/[\s^2^(Fo^2^) + (0.1000P)^2^+0.0000P] where P=(Fo^2^+2Fc^2^)/3'
_refine_ls_weighting_scheme calc
_refine_ls_wR_factor_ref 0.1270
_reflns_number_gt 8651
_reflns_number_total 11083
_reflns_threshold_expression >2.0sigma(I)
_cod_original_formula_sum 'C48 H41 Cl4 Co Fe O9 P2 Ru2 '
_cod_database_code 4060752

loop_
_symmetry_equiv_pos_as_xyz
x,y,z
-x,1/2+y,1/2-z
-x,-y,-z
x,1/2-y,1/2+z

loop_
_atom_site_label
_atom_site_type_symbol
_atom_site_fract_x
_atom_site_fract_y
_atom_site_fract_z
_atom_site_U_iso_or_equiv
_atom_site_adp_type
_atom_site_occupancy
_atom_site_calc_flag
Ru(1) Ru 0.30150(2) 0.81611(1) 0.14693(1) 0.02242(8) Uani 1.00 d
Ru(2) Ru 0.31501(2) 0.67307(1) 0.15399(1) 0.02117(8) Uani 1.00 d
Co(1) Co 0.11451(4) 0.74050(3) 0.14603(2) 0.0263(1) Uani 1.00 d
Fe(1) Fe 0.10336(4) 0.82991(3) -0.00198(3) 0.0269(1) Uani 1.00 d
Cl(1) Cl 0.1374(1) 0.00798(9) 0.44972(9) 0.0848(5) Uani 1.00 d
Cl(2) Cl 0.0142(2) -0.0488(1) 0.34740(9) 0.0961(6) Uani 1.00 d
Cl(3) Cl 0.3313(2) 0.3044(1) 0.1984(1) 0.1187(8) Uani 1.00 d
Cl(4) Cl 0.1017(2) 0.2461(2) 0.1955(2) 0.181(2) Uani 1.00 d
P(1) P 0.49030(7) 0.82894(4) 0.11490(4) 0.0230(2) Uani 1.00 d
P(2) P 0.50326(7) 0.66920(4) 0.12327(4) 0.0219(2) Uani 1.00 d
O(11) O 0.2776(3) 0.9374(2) -0.0137(2) 0.0514(8) Uani 1.00 d
O(12) O -0.0295(3) 0.9082(2) 0.0811(2) 0.0590(9) Uani 1.00 d
O(21) O 0.2400(3) 0.9661(2) 0.1251(2) 0.0485(8) Uani 1.00 d
O(22) O 0.3837(3) 0.8244(2) 0.2746(1) 0.0493(8) Uani 1.00 d
O(31) O 0.2685(3) 0.5228(2) 0.1267(2) 0.0544(9) Uani 1.00 d
O(32) O 0.4087(3) 0.6625(2) 0.2811(1) 0.0504(8) Uani 1.00 d
O(41) O -0.1334(3) 0.7297(2) 0.1215(2) 0.074(1) Uani 1.00 d
O(42) O 0.0806(3) 0.8516(2) 0.2264(2) 0.067(1) Uani 1.00 d
O(43) O 0.0882(2) 0.6268(2) 0.2248(1) 0.0464(8) Uani 1.00 d
C(1) C 0.1913(3) 0.7783(2) 0.0591(2) 0.0270(7) Uani 1.00 d
C(2) C 0.2471(3) 0.7305(2) 0.0857(2) 0.0212(7) Uani 1.00 d
C(3) C 0.5796(3) 0.7518(2) 0.1294(2) 0.0262(8) Uani 1.00 d
C(11) C 0.2124(3) 0.8938(2) -0.0073(2) 0.0353(9) Uani 1.00 d
C(12) C 0.0249(3) 0.8769(2) 0.0495(2) 0.0369(9) Uani 1.00 d
C(21) C 0.2625(3) 0.9099(2) 0.1324(2) 0.0329(9) Uani 1.00 d
C(22) C 0.3555(3) 0.8206(2) 0.2254(2) 0.0317(8) Uani 1.00 d
C(31) C 0.2863(3) 0.5789(2) 0.1374(2) 0.0311(8) Uani 1.00 d
C(32) C 0.3726(3) 0.6647(2) 0.2333(2) 0.0308(8) Uani 1.00 d
C(41) C -0.0341(3) 0.7337(2) 0.1287(2) 0.042(1) Uani 1.00 d
C(42) C 0.1166(4) 0.8134(2) 0.1930(2) 0.042(1) Uani 1.00 d
C(43) C 0.1251(3) 0.6677(2) 0.1937(2) 0.0332(9) Uani 1.00 d
C(50) C 0.1204(4) 0.7559(2) -0.0691(2) 0.039(1) Uani 1.00 d
C(51) C 0.0204(3) 0.7393(2) -0.0365(2) 0.0321(9) Uani 1.00 d
C(52) C -0.0583(3) 0.7952(2) -0.0412(2) 0.0384(10) Uani 1.00 d
C(53) C -0.0066(4) 0.8471(2) -0.0760(2) 0.048(1) Uani 1.00 d
C(54) C 0.1023(4) 0.8219(3) -0.0942(2) 0.047(1) Uani 1.00 d
C(55) C 0.2161(4) 0.7068(3) -0.0806(3) 0.062(2) Uani 1.00 d
C(56) C 0.0010(4) 0.6722(2) -0.0082(2) 0.051(1) Uani 1.00 d
C(57) C -0.1797(4) 0.7974(3) -0.0182(3) 0.069(2) Uani 1.00 d
C(58) C -0.0649(6) 0.9132(3) -0.0947(3) 0.090(2) Uani 1.00 d
C(59) C 0.1833(6) 0.8558(4) -0.1358(3) 0.096(3) Uani 1.00 d
C(61) C 0.5115(3) 0.8485(2) 0.0374(2) 0.0271(8) Uani 1.00 d
C(62) C 0.4764(3) 0.8009(2) -0.0058(2) 0.0327(8) Uani 1.00 d
C(63) C 0.4941(4) 0.8140(2) -0.0639(2) 0.0372(9) Uani 1.00 d
C(64) C 0.5425(3) 0.8757(3) -0.0816(2) 0.042(1) Uani 1.00 d
C(65) C 0.5747(3) 0.9240(2) -0.0390(2) 0.0394(10) Uani 1.00 d
C(66) C 0.5596(3) 0.9107(2) 0.0197(2) 0.0325(8) Uani 1.00 d
C(71) C 0.5817(3) 0.8931(2) 0.1535(2) 0.0263(7) Uani 1.00 d
C(72) C 0.7024(3) 0.8933(2) 0.1482(2) 0.0353(9) Uani 1.00 d
C(73) C 0.7732(3) 0.9394(3) 0.1795(2) 0.045(1) Uani 1.00 d
C(74) C 0.7241(4) 0.9866(2) 0.2165(2) 0.046(1) Uani 1.00 d
C(75) C 0.6042(4) 0.9878(2) 0.2220(2) 0.045(1) Uani 1.00 d
C(76) C 0.5330(3) 0.9415(2) 0.1909(2) 0.0358(9) Uani 1.00 d
C(81) C 0.5252(3) 0.6400(2) 0.0485(2) 0.0256(7) Uani 1.00 d
C(82) C 0.6361(3) 0.6393(2) 0.0263(2) 0.0357(9) Uani 1.00 d
C(83) C 0.6530(3) 0.6181(3) -0.0312(2) 0.041(1) Uani 1.00 d
C(84) C 0.5586(4) 0.5965(2) -0.0664(2) 0.043(1) Uani 1.00 d
C(85) C 0.4479(3) 0.5953(2) -0.0439(2) 0.0384(9) Uani 1.00 d
C(86) C 0.4311(3) 0.6162(2) 0.0130(2) 0.0317(8) Uani 1.00 d
C(91) C 0.6007(3) 0.6110(2) 0.1654(2) 0.0282(8) Uani 1.00 d
C(92) C 0.6688(5) 0.6310(3) 0.2134(3) 0.069(2) Uani 1.00 d
C(93) C 0.7356(6) 0.5832(3) 0.2453(3) 0.088(2) Uani 1.00 d
C(94) C 0.7340(4) 0.5155(3) 0.2296(2) 0.056(1) Uani 1.00 d
C(95) C 0.6645(4) 0.4950(3) 0.1835(2) 0.051(1) Uani 1.00 d
C(96) C 0.5987(4) 0.5422(2) 0.1509(2) 0.043(1) Uani 1.00 d
C(101) C 0.0422(6) 0.0242(4) 0.3900(4) 0.101(3) Uani 1.00 d
C(102) C 0.1824(8) 0.3115(5) 0.2065(6) 0.157(5) Uani 1.00 d
H(1) H 0.1882 0.6726 -0.1081 0.0621 Uiso 1.00 calc
H(2) H 0.2415 0.6850 -0.0444 0.0621 Uiso 1.00 calc
H(3) H 0.2805 0.7310 -0.0966 0.0621 Uiso 1.00 calc
H(4) H -0.0575 0.6769 0.0206 0.0514 Uiso 1.00 calc
H(5) H 0.0726 0.6566 0.0107 0.0514 Uiso 1.00 calc
H(6) H -0.0249 0.6395 -0.0375 0.0514 Uiso 1.00 calc
H(7) H -0.2007 0.8440 -0.0103 0.0691 Uiso 1.00 calc
H(8) H -0.1817 0.7711 0.0175 0.0691 Uiso 1.00 calc
H(9) H -0.2340 0.7783 -0.0471 0.0691 Uiso 1.00 calc
H(10) H -0.0955 0.9354 -0.0610 0.0898 Uiso 1.00 calc
H(11) H -0.1275 0.9036 -0.1229 0.0898 Uiso 1.00 calc
H(12) H -0.0088 0.9426 -0.1122 0.0898 Uiso 1.00 calc
H(13) H 0.2628 0.8462 -0.1234 0.0955 Uiso 1.00 calc
H(14) H 0.1706 0.9045 -0.1356 0.0955 Uiso 1.00 calc
H(15) H 0.1683 0.8383 -0.1748 0.0955 Uiso 1.00 calc
H(16) H 0.4387 0.7595 0.0057 0.0402 Uiso 1.00 calc
H(17) H 0.4737 0.7795 -0.0933 0.0454 Uiso 1.00 calc
H(18) H 0.5531 0.8853 -0.1230 0.0511 Uiso 1.00 calc
H(19) H 0.6070 0.9668 -0.0506 0.0477 Uiso 1.00 calc
H(20) H 0.5819 0.9443 0.0490 0.0399 Uiso 1.00 calc
H(21) H 0.7374 0.8612 0.1218 0.0422 Uiso 1.00 calc
H(22) H 0.8566 0.9378 0.1771 0.0525 Uiso 1.00 calc
H(23) H 0.7723 1.0194 0.2381 0.0542 Uiso 1.00 calc
H(24) H 0.5693 1.0207 0.2478 0.0524 Uiso 1.00 calc
H(25) H 0.4509 0.9425 0.1956 0.0428 Uiso 1.00 calc
H(26) H 0.7023 0.6532 0.0515 0.0429 Uiso 1.00 calc
H(27) H 0.7306 0.6194 -0.0466 0.0494 Uiso 1.00 calc
H(28) H 0.5698 0.5821 -0.1066 0.0521 Uiso 1.00 calc
H(29) H 0.3825 0.5791 -0.0683 0.0461 Uiso 1.00 calc
H(30) H 0.3538 0.6162 0.0283 0.0394 Uiso 1.00 calc
H(31) H 0.6689 0.6782 0.2255 0.0826 Uiso 1.00 calc
H(32) H 0.7810 0.5970 0.2799 0.1019 Uiso 1.00 calc
H(33) H 0.7828 0.4839 0.2514 0.0652 Uiso 1.00 calc
H(34) H 0.6596 0.4463 0.1733 0.0610 Uiso 1.00 calc
H(35) H 0.5492 0.5274 0.1173 0.0515 Uiso 1.00 calc
H(36) H -0.0314 0.0441 0.4024 0.1197 Uiso 1.00 calc
H(37) H 0.0745 0.0609 0.3646 0.1197 Uiso 1.00 calc
H(38) H 0.1713 0.3255 0.2495 0.1680 Uiso 1.00 calc
H(39) H 0.1509 0.3488 0.1846 0.1680 Uiso 1.00 calc
H(40) H 0.6413 0.7515 0.1021 0.0320 Uiso 1.00 calc
H(41) H 0.6141 0.7554 0.1683 0.0320 Uiso 1.00 calc

loop_
_atom_site_aniso_label
_atom_site_aniso_U_11
_atom_site_aniso_U_22
_atom_site_aniso_U_33
_atom_site_aniso_U_12
_atom_site_aniso_U_13
_atom_site_aniso_U_23
Ru(1) 0.0218(1) 0.0174(2) 0.0282(2) 0.00062(9) 0.0028(1) -0.0019(1)
Ru(2) 0.0205(1) 0.0176(2) 0.0254(2) 0.00071(9) 0.0006(1) 0.0012(1)
Co(1) 0.0201(2) 0.0268(3) 0.0322(3) 0.0010(2) 0.0042(2) 0.0020(2)
Fe(1) 0.0249(2) 0.0230(3) 0.0325(3) 0.0023(2) -0.0021(2) 0.0045(2)
Cl(1) 0.0710(9) 0.076(1) 0.108(1) -0.0083(8) 0.0089(9) -0.025(1)
Cl(2) 0.082(1) 0.091(1) 0.114(2) -0.0130(9) -0.005(1) -0.026(1)
Cl(3) 0.096(1) 0.138(2) 0.123(2) -0.017(1) 0.013(1) 0.051(2)
Cl(4) 0.079(1) 0.181(3) 0.280(4) -0.004(1) -0.011(2) -0.147(3)
P(1) 0.0224(4) 0.0173(4) 0.0294(5) -0.0013(3) 0.0033(4) -0.0030(4)
P(2) 0.0202(4) 0.0183(4) 0.0271(5) 0.0013(3) -0.0002(3) -0.0009(4)
O(11) 0.051(2) 0.042(2) 0.061(2) -0.017(1) 0.003(2) 0.009(2)
O(12) 0.053(2) 0.055(2) 0.071(3) 0.013(2) 0.017(2) -0.011(2)
O(21) 0.060(2) 0.020(2) 0.065(2) 0.012(1) -0.003(2) 0.004(1)
O(22) 0.067(2) 0.048(2) 0.032(2) -0.003(2) -0.005(2) -0.003(1)
O(31) 0.054(2) 0.026(2) 0.084(3) -0.007(1) 0.008(2) -0.012(2)
O(32) 0.066(2) 0.059(2) 0.026(2) 0.004(2) -0.005(1) 0.006(2)
O(41) 0.022(1) 0.116(4) 0.084(3) 0.001(2) -0.001(2) 0.003(3)
O(42) 0.058(2) 0.057(2) 0.089(3) -0.011(2) 0.034(2) -0.032(2)
O(43) 0.038(1) 0.053(2) 0.048(2) -0.003(1) 0.010(1) 0.022(2)
C(1) 0.024(2) 0.021(2) 0.036(2) -0.003(1) 0.004(1) 0.001(2)
C(2) 0.023(1) 0.016(2) 0.025(2) 0.000(1) 0.006(1) -0.003(1)
C(3) 0.021(2) 0.026(2) 0.031(2) 0.000(1) -0.003(1) -0.003(1)
C(11) 0.035(2) 0.035(2) 0.035(2) 0.005(2) -0.001(2) 0.005(2)
C(12) 0.030(2) 0.031(2) 0.050(3) 0.002(2) 0.000(2) 0.006(2)
C(21) 0.032(2) 0.033(2) 0.034(2) -0.002(2) 0.002(2) -0.003(2)
C(22) 0.032(2) 0.022(2) 0.042(2) -0.001(1) 0.007(2) 0.000(2)
C(31) 0.027(2) 0.031(2) 0.036(2) -0.001(1) 0.005(2) 0.002(2)
C(32) 0.030(2) 0.025(2) 0.038(2) -0.001(1) 0.006(2) 0.004(2)
C(41) 0.031(2) 0.050(3) 0.047(3) 0.003(2) 0.006(2) 0.007(2)
C(42) 0.042(2) 0.034(2) 0.052(3) -0.003(2) 0.013(2) -0.006(2)
C(43) 0.028(2) 0.038(2) 0.034(2) 0.000(2) 0.001(2) -0.002(2)
C(50) 0.034(2) 0.043(3) 0.041(3) 0.003(2) -0.006(2) -0.009(2)
C(51) 0.031(2) 0.030(2) 0.034(2) -0.002(1) -0.005(2) -0.003(2)
C(52) 0.028(2) 0.039(2) 0.048(3) 0.003(2) -0.006(2) -0.005(2)
C(53) 0.050(2) 0.038(2) 0.053(3) 0.004(2) -0.027(2) 0.009(2)
C(54) 0.053(3) 0.057(3) 0.029(2) -0.018(2) -0.007(2) 0.008(2)
C(55) 0.041(2) 0.082(4) 0.064(4) 0.013(3) 0.002(2) -0.031(3)
C(56) 0.064(3) 0.029(2) 0.061(3) -0.006(2) -0.001(2) 0.003(2)
C(57) 0.028(2) 0.079(4) 0.100(5) 0.003(2) -0.006(3) -0.023(4)
C(58) 0.122(5) 0.048(3) 0.093(5) 0.013(3) -0.062(4) 0.018(3)
C(59) 0.127(5) 0.121(6) 0.038(3) -0.069(5) -0.006(3) 0.018(4)
C(61) 0.021(1) 0.027(2) 0.034(2) 0.000(1) 0.002(1) -0.001(2)
C(62) 0.032(2) 0.027(2) 0.039(2) -0.002(1) 0.002(2) 0.001(2)
C(63) 0.038(2) 0.040(2) 0.034(2) -0.001(2) 0.001(2) -0.003(2)
C(64) 0.039(2) 0.056(3) 0.032(2) -0.001(2) 0.005(2) 0.007(2)
C(65) 0.040(2) 0.040(2) 0.038(2) -0.012(2) 0.002(2) 0.009(2)
C(66) 0.034(2) 0.028(2) 0.036(2) -0.005(2) 0.004(2) 0.003(2)
C(71) 0.032(2) 0.019(2) 0.028(2) -0.004(1) 0.003(1) -0.004(1)
C(72) 0.032(2) 0.037(2) 0.037(2) -0.007(2) 0.007(2) -0.011(2)
C(73) 0.032(2) 0.052(3) 0.049(3) -0.014(2) 0.001(2) -0.012(2)
C(74) 0.050(2) 0.041(3) 0.046(3) -0.023(2) 0.010(2) -0.016(2)
C(75) 0.054(2) 0.031(2) 0.050(3) -0.014(2) 0.015(2) -0.019(2)
C(76) 0.035(2) 0.025(2) 0.048(3) -0.006(2) 0.009(2) -0.011(2)
C(81) 0.029(2) 0.019(2) 0.029(2) 0.001(1) 0.001(1) -0.001(1)
C(82) 0.029(2) 0.042(2) 0.036(2) -0.002(2) 0.003(2) -0.004(2)
C(83) 0.035(2) 0.052(3) 0.037(2) -0.001(2) 0.013(2) -0.010(2)
C(84) 0.056(2) 0.038(2) 0.036(2) 0.003(2) 0.006(2) -0.011(2)
C(85) 0.038(2) 0.039(2) 0.038(2) 0.002(2) -0.004(2) -0.012(2)
C(86) 0.032(2) 0.031(2) 0.033(2) 0.000(1) 0.002(2) -0.008(2)
C(91) 0.026(2) 0.028(2) 0.030(2) 0.003(1) 0.000(1) 0.003(2)
C(92) 0.092(4) 0.037(3) 0.072(4) 0.003(3) -0.049(3) 0.002(3)
C(93) 0.111(5) 0.056(4) 0.091(5) 0.004(3) -0.072(4) 0.005(3)
C(94) 0.052(3) 0.052(3) 0.061(3) 0.020(2) -0.007(2) 0.022(3)
C(95) 0.070(3) 0.038(3) 0.045(3) 0.020(2) 0.003(2) 0.011(2)
C(96) 0.054(2) 0.027(2) 0.046(3) 0.010(2) -0.004(2) 0.001(2)
C(101) 0.098(5) 0.070(5) 0.135(7) 0.024(4) -0.017(5) -0.023(5)
C(102) 0.108(6) 0.097(7) 0.26(1) 0.042(5) -0.029(8) -0.026(8)

loop_
_atom_type_symbol
_atom_type_description
_atom_type_scat_dispersion_real
_atom_type_scat_dispersion_imag
_atom_type_scat_source
C C 0.003 0.002
;International Tables for Crystallography
(1992, Vol. C, Tables 4.2.6.8 and 6.1.1.4)
;
H H 0.000 0.000
;International Tables for Crystallography
(1992, Vol. C, Table 6.1.1.4)
;
O O 0.011 0.006
;International Tables for Crystallography
(1992, Vol. C, Tables 4.2.6.8 and 6.1.1.4)
;
Ru Ru -1.259 0.836
;International Tables for Crystallography
(1992, Vol. C, Tables 4.2.6.8 and 6.1.1.4)
;
Co Co 0.349 0.972
;International Tables for Crystallography
(1992, Vol. C, Tables 4.2.6.8 and 6.1.1.4)
;
P P 0.102 0.094
;International Tables for Crystallography
(1992, Vol. C, Tables 4.2.6.8 and 6.1.1.4)
;
Fe Fe 0.346 0.844
;International Tables for Crystallography
(1992, Vol. C, Tables 4.2.6.8 and 6.1.1.4)
;
Cl Cl 0.148 0.159
;International Tables for Crystallography
(1992, Vol. C, Tables 4.2.6.8 and 6.1.1.4)
;

loop_
_geom_angle_atom_site_label_1
_geom_angle_atom_site_label_2
_geom_angle_atom_site_label_3
_geom_angle
_geom_angle_publ_flag
Ru(2) Ru(1) Co(1) 58.58(1) yes
Ru(2) Ru(1) P(1) 94.32(2) yes
Ru(2) Ru(1) C(1) 76.75(9) yes
Ru(2) Ru(1) C(2) 46.21(9) yes
Ru(2) Ru(1) C(21) 167.8(1) yes
Ru(2) Ru(1) C(22) 88.7(1) yes
Ru(2) Ru(1) C(42) 90.1(1) yes
Co(1) Ru(1) P(1) 146.70(2) yes
Co(1) Ru(1) C(1) 54.75(9) yes
Co(1) Ru(1) C(2) 50.69(8) yes
Co(1) Ru(1) C(21) 110.8(1) yes
Co(1) Ru(1) C(22) 105.9(1) yes
Co(1) Ru(1) C(42) 41.4(1) yes
P(1) Ru(1) C(1) 103.46(9) yes
P(1) Ru(1) C(2) 97.09(8) yes
P(1) Ru(1) C(21) 93.3(1) yes
P(1) Ru(1) C(22) 91.1(1) yes
P(1) Ru(1) C(42) 171.0(1) yes
C(1) Ru(1) C(2) 31.2(1) yes
C(1) Ru(1) C(21) 92.2(1) yes
C(1) Ru(1) C(22) 160.0(1) yes
C(1) Ru(1) C(42) 85.2(1) yes
C(2) Ru(1) C(21) 123.2(1) yes
C(2) Ru(1) C(22) 134.5(1) yes
C(2) Ru(1) C(42) 91.6(1) yes
C(21) Ru(1) C(22) 100.7(2) yes
C(21) Ru(1) C(42) 83.8(2) yes
C(22) Ru(1) C(42) 81.1(2) yes
Ru(1) Ru(2) Co(1) 56.97(1) yes
Ru(1) Ru(2) P(2) 93.77(2) yes
Ru(1) Ru(2) C(2) 52.49(9) yes
Ru(1) Ru(2) C(31) 160.6(1) yes
Ru(1) Ru(2) C(32) 99.0(1) yes
Ru(1) Ru(2) C(43) 90.95(10) yes
Co(1) Ru(2) P(2) 145.01(3) yes
Co(1) Ru(2) C(2) 51.22(9) yes
Co(1) Ru(2) C(31) 108.9(1) yes
Co(1) Ru(2) C(32) 111.9(1) yes
Co(1) Ru(2) C(43) 41.18(10) yes
P(2) Ru(2) C(2) 96.85(9) yes
P(2) Ru(2) C(31) 93.7(1) yes
P(2) Ru(2) C(32) 89.6(1) yes
P(2) Ru(2) C(43) 173.7(1) yes
C(2) Ru(2) C(31) 108.8(2) yes
C(2) Ru(2) C(32) 151.0(1) yes
C(2) Ru(2) C(43) 89.3(1) yes
C(31) Ru(2) C(32) 98.9(2) yes
C(31) Ru(2) C(43) 83.1(1) yes
C(32) Ru(2) C(43) 85.6(1) yes
Ru(1) Co(1) Ru(2) 64.45(1) yes
Ru(1) Co(1) C(1) 58.93(9) yes
Ru(1) Co(1) C(2) 55.87(9) yes
Ru(1) Co(1) C(41) 147.7(2) yes
Ru(1) Co(1) C(42) 63.4(1) yes
Ru(1) Co(1) C(43) 114.3(1) yes
Ru(2) Co(1) C(1) 81.77(8) yes
Ru(2) Co(1) C(2) 49.37(9) yes
Ru(2) Co(1) C(41) 144.8(2) yes
Ru(2) Co(1) C(42) 111.5(1) yes
Ru(2) Co(1) C(43) 61.8(1) yes
C(1) Co(1) C(2) 32.9(1) yes
C(1) Co(1) C(41) 103.6(2) yes
C(1) Co(1) C(42) 105.2(2) yes
C(1) Co(1) C(43) 138.7(2) yes
C(2) Co(1) C(41) 125.1(2) yes
C(2) Co(1) C(42) 118.4(2) yes
C(2) Co(1) C(43) 106.9(2) yes
C(41) Co(1) C(42) 100.7(2) yes
C(41) Co(1) C(43) 96.7(2) yes
C(42) Co(1) C(43) 105.8(2) yes
C(1) Fe(1) C(11) 93.8(2) yes
C(1) Fe(1) C(12) 93.3(2) yes
C(1) Fe(1) C(50) 95.8(2) yes
C(1) Fe(1) C(51) 92.5(2) yes
C(1) Fe(1) C(52) 123.1(2) yes
C(1) Fe(1) C(53) 158.4(2) yes
C(1) Fe(1) C(54) 130.6(2) yes
C(11) Fe(1) C(12) 93.5(2) yes
C(11) Fe(1) C(50) 110.1(2) yes
C(11) Fe(1) C(51) 149.2(2) yes
C(11) Fe(1) C(52) 142.9(2) yes
C(11) Fe(1) C(53) 103.6(2) yes
C(11) Fe(1) C(54) 87.6(2) yes
C(12) Fe(1) C(50) 154.0(2) yes
C(12) Fe(1) C(51) 116.2(2) yes
C(12) Fe(1) C(52) 89.1(2) yes
C(12) Fe(1) C(53) 98.3(2) yes
C(12) Fe(1) C(54) 136.0(2) yes
C(50) Fe(1) C(51) 39.2(2) yes
C(50) Fe(1) C(52) 65.6(2) yes
C(50) Fe(1) C(53) 66.3(2) yes
C(50) Fe(1) C(54) 39.3(2) yes
C(51) Fe(1) C(52) 38.7(2) yes
C(51) Fe(1) C(53) 66.0(2) yes
C(51) Fe(1) C(54) 65.8(2) yes
C(52) Fe(1) C(53) 39.6(2) yes
C(52) Fe(1) C(54) 65.9(2) yes
C(53) Fe(1) C(54) 39.6(2) yes
Ru(1) P(1) C(3) 111.9(1) yes
Ru(1) P(1) C(61) 119.2(1) yes
Ru(1) P(1) C(71) 116.4(1) yes
C(3) P(1) C(61) 104.3(2) yes
C(3) P(1) C(71) 99.8(2) yes
C(61) P(1) C(71) 102.9(2) yes
Ru(2) P(2) C(3) 113.5(1) yes
Ru(2) P(2) C(81) 117.6(1) yes
Ru(2) P(2) C(91) 114.9(1) yes
C(3) P(2) C(81) 105.2(2) yes
C(3) P(2) C(91) 103.0(2) yes
C(81) P(2) C(91) 100.9(2) yes
Ru(1) C(1) Co(1) 66.3(1) yes
Ru(1) C(1) Fe(1) 131.3(2) yes
Ru(1) C(1) C(2) 66.3(2) yes
Co(1) C(1) Fe(1) 124.4(2) yes
Co(1) C(1) C(2) 64.0(2) yes
Fe(1) C(1) C(2) 161.5(3) yes
Ru(1) C(2) Ru(2) 81.3(1) yes
Ru(1) C(2) Co(1) 73.4(1) yes
Ru(1) C(2) C(1) 82.6(2) yes
Ru(2) C(2) Co(1) 79.4(1) yes
Ru(2) C(2) C(1) 159.0(3) yes
Co(1) C(2) C(1) 83.1(2) yes
P(1) C(3) P(2) 116.3(2) yes
Fe(1) C(11) O(11) 175.0(4) yes
Fe(1) C(12) O(12) 177.1(4) yes
Ru(1) C(21) O(21) 178.3(4) yes
Ru(1) C(22) O(22) 176.8(3) yes
Ru(2) C(31) O(31) 179.0(4) yes
Ru(2) C(32) O(32) 177.1(3) yes
Co(1) C(41) O(41) 175.2(5) yes
Ru(1) C(42) Co(1) 75.2(2) yes
Ru(1) C(42) O(42) 128.3(3) yes
Co(1) C(42) O(42) 156.5(4) yes
Ru(2) C(43) Co(1) 77.0(1) yes
Ru(2) C(43) O(43) 128.5(3) yes
Co(1) C(43) O(43) 154.3(3) yes
Fe(1) C(50) C(51) 71.3(2) yes
Fe(1) C(50) C(54) 69.8(3) yes
Fe(1) C(50) C(55) 131.0(3) yes
C(51) C(50) C(54) 107.9(4) yes
C(51) C(50) C(55) 123.9(4) yes
C(54) C(50) C(55) 127.6(4) yes
Fe(1) C(51) C(50) 69.5(2) yes
Fe(1) C(51) C(52) 70.3(2) yes
Fe(1) C(51) C(56) 130.1(3) yes
C(50) C(51) C(52) 107.9(4) yes
C(50) C(51) C(56) 124.5(4) yes
C(52) C(51) C(56) 127.4(4) yes
Fe(1) C(52) C(51) 71.0(2) yes
Fe(1) C(52) C(53) 68.5(2) yes
Fe(1) C(52) C(57) 130.1(4) yes
C(51) C(52) C(53) 108.1(3) yes
C(51) C(52) C(57) 126.1(4) yes
C(53) C(52) C(57) 125.6(4) yes
Fe(1) C(53) C(52) 71.9(2) yes
Fe(1) C(53) C(54) 70.8(3) yes
Fe(1) C(53) C(58) 127.7(4) yes
C(52) C(53) C(54) 107.9(4) yes
C(52) C(53) C(58) 125.1(4) yes
C(54) C(53) C(58) 126.8(5) yes
Fe(1) C(54) C(50) 70.8(3) yes
Fe(1) C(54) C(53) 69.6(3) yes
Fe(1) C(54) C(59) 128.0(4) yes
C(50) C(54) C(53) 108.2(4) yes
C(50) C(54) C(59) 124.5(5) yes
C(53) C(54) C(59) 127.2(5) yes
P(1) C(61) C(62) 119.6(3) yes
P(1) C(61) C(66) 121.8(3) yes
C(62) C(61) C(66) 118.6(4) yes
C(61) C(62) C(63) 120.3(4) yes
C(62) C(63) C(64) 121.1(4) yes
C(63) C(64) C(65) 118.8(4) yes
C(64) C(65) C(66) 120.5(4) yes
C(61) C(66) C(65) 120.6(4) yes
P(1) C(71) C(72) 120.7(3) yes
P(1) C(71) C(76) 121.1(3) yes
C(72) C(71) C(76) 118.2(3) yes
C(71) C(72) C(73) 121.2(4) yes
C(72) C(73) C(74) 120.0(4) yes
C(73) C(74) C(75) 119.7(4) yes
C(74) C(75) C(76) 120.4(4) yes
C(71) C(76) C(75) 120.4(3) yes
P(2) C(81) C(82) 120.6(3) yes
P(2) C(81) C(86) 120.6(3) yes
C(82) C(81) C(86) 118.8(3) yes
C(81) C(82) C(83) 120.7(3) yes
C(82) C(83) C(84) 119.8(4) yes
C(83) C(84) C(85) 119.8(4) yes
C(84) C(85) C(86) 120.4(4) yes
C(81) C(86) C(85) 120.3(3) yes
P(2) C(91) C(92) 123.6(3) yes
P(2) C(91) C(96) 118.3(3) yes
C(92) C(91) C(96) 118.0(4) yes
C(91) C(92) C(93) 120.5(5) yes
C(92) C(93) C(94) 120.6(6) yes
C(93) C(94) C(95) 119.3(5) yes
C(94) C(95) C(96) 120.5(5) yes
C(91) C(96) C(95) 121.0(4) yes
Cl(1) C(101) Cl(2) 112.3(4) yes
Cl(3) C(102) Cl(4) 119.3(6) yes

loop_
_geom_bond_atom_site_label_1
_geom_bond_atom_site_label_2
_geom_bond_distance
_geom_bond_publ_flag
Ru(1) Ru(2) 2.7972(3) yes
Ru(1) Co(1) 2.5994(6) yes
Ru(1) P(1) 2.3243(9) yes
Ru(1) C(1) 2.431(4) yes
Ru(1) C(2) 2.245(3) yes
Ru(1) C(21) 1.907(4) yes
Ru(1) C(22) 1.866(4) yes
Ru(1) C(42) 2.403(5) yes
Ru(2) Co(1) 2.6458(5) yes
Ru(2) P(2) 2.2956(9) yes
Ru(2) C(2) 2.043(3) yes
Ru(2) C(31) 1.899(4) yes
Ru(2) C(32) 1.900(4) yes
Ru(2) C(43) 2.393(4) yes
Co(1) C(1) 2.318(4) yes
Co(1) C(2) 2.098(3) yes
Co(1) C(41) 1.736(4) yes
Co(1) C(42) 1.778(5) yes
Co(1) C(43) 1.788(4) yes
Fe(1) C(1) 1.958(4) yes
Fe(1) C(11) 1.772(4) yes
Fe(1) C(12) 1.762(4) yes
Fe(1) C(50) 2.115(5) yes
Fe(1) C(51) 2.139(4) yes
Fe(1) C(52) 2.131(4) yes
Fe(1) C(53) 2.086(5) yes
Fe(1) C(54) 2.102(5) yes
Cl(1) C(101) 1.734(8) yes
Cl(2) C(101) 1.745(8) yes
Cl(3) C(102) 1.728(10) yes
Cl(4) C(102) 1.589(10) yes
P(1) C(3) 1.841(4) yes
P(1) C(61) 1.829(4) yes
P(1) C(71) 1.832(4) yes
P(2) C(3) 1.835(4) yes
P(2) C(81) 1.819(4) yes
P(2) C(91) 1.833(4) yes
O(11) C(11) 1.144(5) yes
O(12) C(12) 1.146(6) yes
O(21) C(21) 1.137(5) yes
O(22) C(22) 1.153(5) yes
O(31) C(31) 1.139(5) yes
O(32) C(32) 1.147(5) yes
O(41) C(41) 1.145(5) yes
O(42) C(42) 1.151(6) yes
O(43) C(43) 1.157(5) yes
C(1) C(2) 1.268(5) yes
C(50) C(51) 1.428(6) yes
C(50) C(54) 1.419(7) yes
C(50) C(55) 1.488(7) yes
C(51) C(52) 1.416(6) yes
C(51) C(56) 1.478(6) yes
C(52) C(53) 1.428(6) yes
C(52) C(57) 1.507(6) yes
C(53) C(54) 1.419(7) yes
C(53) C(58) 1.503(8) yes
C(54) C(59) 1.505(8) yes
C(61) C(62) 1.397(6) yes
C(61) C(66) 1.398(5) yes
C(62) C(63) 1.370(6) yes
C(63) C(64) 1.391(7) yes
C(64) C(65) 1.390(6) yes
C(65) C(66) 1.377(6) yes
C(71) C(72) 1.393(5) yes
C(71) C(76) 1.401(5) yes
C(72) C(73) 1.385(6) yes
C(73) C(74) 1.384(7) yes
C(74) C(75) 1.384(6) yes
C(75) C(76) 1.390(6) yes
C(81) C(82) 1.387(5) yes
C(81) C(86) 1.399(5) yes
C(82) C(83) 1.392(6) yes
C(83) C(84) 1.383(6) yes
C(84) C(85) 1.387(6) yes
C(85) C(86) 1.379(6) yes
C(91) C(92) 1.371(7) yes
C(91) C(96) 1.381(6) yes
C(92) C(93) 1.390(8) yes
C(93) C(94) 1.368(8) yes
C(94) C(95) 1.349(7) yes
C(95) C(96) 1.385(7) yes

loop_
_geom_contact_atom_site_label_1
_geom_contact_atom_site_label_2
_geom_contact_distance
_geom_contact_site_symmetry_2
Ru(1) Ru(2) 2.7972(3) .
Ru(1) Co(1) 2.5994(6) .
Ru(2) Co(1) 2.6458(5) .
Cl(2) O(42) 3.477(5) 1_545
Cl(2) O(31) 3.598(4) 2_545
Cl(3) O(22) 3.319(4) 2_645
Cl(4) C(53) 3.410(6) 3_565
Cl(4) O(42) 3.472(5) 2_545
Cl(4) C(54) 3.474(6) 3_565
O(11) C(65) 3.381(5) 3_675
O(11) C(66) 3.506(5) 3_675
O(12) C(73) 3.304(6) 1_455
O(12) C(72) 3.499(5) 1_455
O(21) C(58) 3.151(7) 3_575
O(21) C(94) 3.440(6) 2_655
O(22) C(95) 3.509(6) 2_655
O(31) C(84) 3.382(6) 3_665
O(31) C(101) 3.563(8) 2_555
O(32) C(59) 3.282(7) 4_565
O(32) C(75) 3.409(6) 2_645
O(32) C(64) 3.500(5) 4_565
O(41) C(3) 3.327(4) 1_455
O(42) C(102) 3.52(1) 2_555
O(43) C(59) 3.326(7) 4_565
O(43) C(101) 3.566(9) 2_555
